data_2215569
loop_
_publ_author_name
'Schwarzer, Anke'
'Weber, Edwin'

_publ_section_title
;
 3,4-Bis(4-bromophenyl)-2,5-diphenylcyclopenta-2,4-dienone
;
_journal_coeditor_code KJ2060
_journal_issue 10
_journal_name_full 'Acta Crystallographica Section E'
_journal_page_first o3966
_journal_page_last o3966
_journal_paper_doi 10.1107/S1600536807035702
_journal_volume 63
_journal_year 2007
_chemical_formula_iupac 'C29 H18 Br2 O'
_chemical_formula_moiety 'C29 H18 Br2 O'
_chemical_formula_sum 'C29 H18 Br2 O'
_chemical_formula_weight 542.25
_chemical_name_systematic
;
3,4-Bis(4-bromophenyl)-2,5-diphenylcyclopenta-2,4-dienone
;
_space_group_IT_number 14
_symmetry_cell_setting monoclinic
_symmetry_space_group_name_Hall '-P 2ybc'
_symmetry_space_group_name_H-M 'P 1 21/c 1'
_atom_sites_solution_hydrogens geom
_atom_sites_solution_primary direct
_atom_sites_solution_secondary difmap
_cell_angle_alpha 90.00
_cell_angle_beta 99.193(2)
_cell_angle_gamma 90.00
_cell_formula_units_Z 4
_cell_length_a 10.0677(4)
_cell_length_b 9.6526(4)
_cell_length_c 23.6791(9)
_cell_measurement_reflns_used 5575
_cell_measurement_temperature 93(2)
_cell_measurement_theta_max 28.70
_cell_measurement_theta_min 2.47
_cell_volume 2271.57(16)
_computing_cell_refinement 'SMART (Bruker, 2004)'
_computing_data_collection 'APEX2 (Bruker, YEAR?)'
_computing_data_reduction 'SAINT (Bruker, 2004)'
_computing_molecular_graphics SHELXTL
_computing_publication_material SHELXTL
_computing_structure_refinement SHELXTL
_computing_structure_solution 'SHELXTL (Sheldrick, 2001)'
_diffrn_ambient_temperature 93(2)
_diffrn_measured_fraction_theta_full 1.000
_diffrn_measured_fraction_theta_max 1.000
_diffrn_measurement_device_type 'Bruker KappaCCD APEXII area-detector'
_diffrn_measurement_method '\f and \w'
_diffrn_radiation_monochromator graphite
_diffrn_radiation_source 'fine-focus sealed tube'
_diffrn_radiation_type MoK\a
_diffrn_radiation_wavelength 0.71073
_diffrn_reflns_av_R_equivalents 0.0237
_diffrn_reflns_av_sigmaI/netI 0.0186
_diffrn_reflns_limit_h_max 11
_diffrn_reflns_limit_h_min -11
_diffrn_reflns_limit_k_max 11
_diffrn_reflns_limit_k_min -11
_diffrn_reflns_limit_l_max 28
_diffrn_reflns_limit_l_min -23
_diffrn_reflns_number 21955
_diffrn_reflns_theta_full 25.00
_diffrn_reflns_theta_max 25.00
_diffrn_reflns_theta_min 1.74
_exptl_absorpt_coefficient_mu 3.588
_exptl_absorpt_correction_T_max 0.5644
_exptl_absorpt_correction_T_min 0.5339
_exptl_absorpt_correction_type multi-scan
_exptl_absorpt_process_details '(SADABS; Sheldrick, 2004)'
_exptl_crystal_colour dark-violet
_exptl_crystal_density_diffrn 1.586
_exptl_crystal_density_method 'not measured'
_exptl_crystal_description plate
_exptl_crystal_F_000 1080
_exptl_crystal_size_max 0.20
_exptl_crystal_size_mid 0.19
_exptl_crystal_size_min 0.18
_refine_diff_density_max 0.336
_refine_diff_density_min -0.260
_refine_ls_extinction_method none
_refine_ls_goodness_of_fit_ref 1.060
_refine_ls_hydrogen_treatment constr
_refine_ls_matrix_type full
_refine_ls_number_parameters 289
_refine_ls_number_reflns 3999
_refine_ls_number_restraints 0
_refine_ls_restrained_S_all 1.060
_refine_ls_R_factor_all 0.0238
_refine_ls_R_factor_gt 0.0193
_refine_ls_shift/su_max 0.002
_refine_ls_shift/su_mean 0.000
_refine_ls_structure_factor_coef Fsqd
_refine_ls_weighting_details 'calc w = 1/[\s^2^(Fo^2^)+(0.0196P)^2^+1.3570P] where P=(Fo^2^+2Fc^2^)/3'
_refine_ls_weighting_scheme calc
_refine_ls_wR_factor_gt 0.0454
_refine_ls_wR_factor_ref 0.0465
_reflns_number_gt 3578
_reflns_number_total 3999
_reflns_threshold_expression I>2\s(I)
_cod_data_source_file kj2060.cif
_cod_data_source_block I
_cod_original_sg_symbol_H-M 'P 21/c'
_cod_database_code 2215569
_cod_database_fobs_code 2215569

loop_
_symmetry_equiv_pos_as_xyz
'x, y, z'
'-x, y+1/2, -z+1/2'
'-x, -y, -z'
'x, -y-1/2, z-1/2'

loop_
_atom_site_type_symbol
_atom_site_label
_atom_site_fract_x
_atom_site_fract_y
_atom_site_fract_z
_atom_site_U_iso_or_equiv
_atom_site_adp_type
_atom_site_calc_flag
_atom_site_refinement_flags
_atom_site_occupancy
O O1 1.11380(13) 0.81448(14) 0.50405(5) 0.0234(3) Uani d . 1
Br Br1 0.453140(18) 0.255240(19) 0.278725(8) 0.02000(6) Uani d . 1
Br Br2 1.088680(19) 0.50624(2) 0.125864(7) 0.02318(6) Uani d . 1
C C1 1.06412(18) 0.74769(18) 0.46290(7) 0.0171(4) Uani d . 1
C C2 0.92780(18) 0.67815(18) 0.45385(7) 0.0156(4) Uani d . 1
C C3 0.91426(18) 0.61459(18) 0.40263(7) 0.0152(4) Uani d . 1
C C4 1.03677(18) 0.64253(18) 0.37486(7) 0.0147(4) Uani d . 1
C C5 1.12617(18) 0.71972(18) 0.40982(7) 0.0155(4) Uani d . 1
C C6 1.25237(18) 0.78587(18) 0.39981(7) 0.0156(4) Uani d . 1
C C7 1.26415(19) 0.84047(18) 0.34603(8) 0.0173(4) Uani d . 1
H H7 1.1912 0.8320 0.3154 0.021 Uiso calc R 1
C C8 1.38078(19) 0.90662(19) 0.33701(8) 0.0203(4) Uani d . 1
H H8 1.3872 0.9434 0.3003 0.024 Uiso calc R 1
C C9 1.48880(19) 0.91968(19) 0.38138(8) 0.0220(4) Uani d . 1
H H9 1.5690 0.9647 0.3750 0.026 Uiso calc R 1
C C10 1.47859(19) 0.86662(19) 0.43476(8) 0.0217(4) Uani d . 1
H H10 1.5521 0.8753 0.4651 0.026 Uiso calc R 1
C C11 1.36124(19) 0.80057(19) 0.44427(8) 0.0187(4) Uani d . 1
H H11 1.3550 0.7652 0.4812 0.022 Uiso calc R 1
C C12 0.83491(18) 0.68419(19) 0.49612(7) 0.0154(4) Uani d . 1
C C13 0.82388(18) 0.80643(19) 0.52658(7) 0.0178(4) Uani d . 1
H H13 0.8795 0.8833 0.5213 0.021 Uiso calc R 1
C C14 0.73240(19) 0.8167(2) 0.56443(8) 0.0203(4) Uani d . 1
H H14 0.7259 0.9002 0.5850 0.024 Uiso calc R 1
C C15 0.65065(19) 0.7056(2) 0.57225(8) 0.0217(4) Uani d . 1
H H15 0.5871 0.7133 0.5977 0.026 Uiso calc R 1
C C16 0.6614(2) 0.5828(2) 0.54287(8) 0.0220(4) Uani d . 1
H H16 0.6057 0.5062 0.5484 0.026 Uiso calc R 1
C C17 0.75368(19) 0.57192(19) 0.50535(7) 0.0186(4) Uani d . 1
H H17 0.7616 0.4872 0.4857 0.022 Uiso calc R 1
C C18 0.80114(18) 0.52985(18) 0.37389(7) 0.0142(4) Uani d . 1
C C19 0.66960(18) 0.58029(18) 0.36437(7) 0.0162(4) Uani d . 1
H H19 0.6517 0.6704 0.3774 0.019 Uiso calc R 1
C C20 0.56437(18) 0.50109(19) 0.33620(8) 0.0173(4) Uani d . 1
H H20 0.4751 0.5363 0.3296 0.021 Uiso calc R 1
C C21 0.59257(18) 0.36977(18) 0.31805(7) 0.0153(4) Uani d . 1
C C22 0.72124(19) 0.31713(19) 0.32679(8) 0.0217(4) Uani d . 1
H H22 0.7383 0.2267 0.3138 0.026 Uiso calc R 1
C C23 0.82536(19) 0.39715(19) 0.35460(8) 0.0211(4) Uani d . 1
H H23 0.9144 0.3614 0.3606 0.025 Uiso calc R 1
C C24 1.04490(18) 0.59994(18) 0.31555(7) 0.0147(4) Uani d . 1
C C25 0.94423(18) 0.63988(19) 0.27082(7) 0.0173(4) Uani d . 1
H H25 0.8671 0.6873 0.2793 0.021 Uiso calc R 1
C C26 0.95508(18) 0.61145(19) 0.21434(8) 0.0183(4) Uani d . 1
H H26 0.8871 0.6404 0.1841 0.022 Uiso calc R 1
C C27 1.06679(19) 0.54023(18) 0.20290(7) 0.0166(4) Uani d . 1
C C28 1.16667(18) 0.49671(18) 0.24641(8) 0.0171(4) Uani d . 1
H H28 1.2422 0.4469 0.2377 0.021 Uiso calc R 1
C C29 1.15549(18) 0.52640(18) 0.30265(8) 0.0164(4) Uani d . 1
H H29 1.2236 0.4965 0.3327 0.020 Uiso calc R 1

loop_
_atom_site_aniso_label
_atom_site_aniso_U_11
_atom_site_aniso_U_22
_atom_site_aniso_U_33
_atom_site_aniso_U_12
_atom_site_aniso_U_13
_atom_site_aniso_U_23
O1 0.0216(7) 0.0311(8) 0.0170(7) -0.0036(6) 0.0015(6) -0.0078(6)
Br1 0.01865(11) 0.01994(11) 0.02038(10) -0.00453(8) -0.00005(7) -0.00154(7)
Br2 0.02779(12) 0.02861(11) 0.01347(10) -0.00723(9) 0.00428(8) -0.00567(8)
C1 0.0184(10) 0.0169(9) 0.0155(9) 0.0032(8) 0.0011(8) 0.0006(8)
C2 0.0164(10) 0.0137(9) 0.0162(9) 0.0014(8) 0.0011(7) 0.0006(7)
C3 0.0160(10) 0.0143(9) 0.0154(9) 0.0033(7) 0.0022(7) 0.0019(7)
C4 0.0150(9) 0.0132(9) 0.0155(9) 0.0035(7) 0.0013(7) 0.0008(7)
C5 0.0153(9) 0.0164(9) 0.0144(9) 0.0035(7) 0.0010(7) 0.0017(7)
C6 0.0151(10) 0.0145(9) 0.0174(9) 0.0028(7) 0.0029(7) -0.0028(7)
C7 0.0199(10) 0.0149(9) 0.0169(9) 0.0012(8) 0.0023(7) -0.0028(7)
C8 0.0268(11) 0.0171(9) 0.0187(9) 0.0013(8) 0.0091(8) -0.0024(8)
C9 0.0176(10) 0.0192(10) 0.0311(11) -0.0013(8) 0.0096(8) -0.0034(8)
C10 0.0161(10) 0.0218(10) 0.0261(10) 0.0027(8) -0.0001(8) -0.0042(8)
C11 0.0198(10) 0.0183(9) 0.0180(9) 0.0021(8) 0.0030(8) 0.0000(7)
C12 0.0147(9) 0.0197(9) 0.0111(8) 0.0032(8) -0.0006(7) 0.0005(7)
C13 0.0165(10) 0.0193(9) 0.0168(9) -0.0010(8) 0.0002(7) -0.0007(7)
C14 0.0212(10) 0.0239(10) 0.0148(9) 0.0049(8) 0.0003(8) -0.0040(8)
C15 0.0201(10) 0.0320(11) 0.0138(9) 0.0041(9) 0.0052(8) 0.0026(8)
C16 0.0247(11) 0.0247(10) 0.0167(9) -0.0027(9) 0.0039(8) 0.0053(8)
C17 0.0249(11) 0.0167(9) 0.0140(9) 0.0025(8) 0.0026(8) 0.0008(7)
C18 0.0168(10) 0.0149(9) 0.0114(9) -0.0007(7) 0.0033(7) 0.0011(7)
C19 0.0200(10) 0.0138(9) 0.0155(9) 0.0021(8) 0.0049(7) -0.0012(7)
C20 0.0142(9) 0.0202(10) 0.0180(9) 0.0024(8) 0.0037(7) 0.0028(7)
C21 0.0165(10) 0.0165(9) 0.0127(9) -0.0046(8) 0.0013(7) 0.0006(7)
C22 0.0224(11) 0.0154(10) 0.0267(10) 0.0025(8) 0.0025(8) -0.0055(8)
C23 0.0139(10) 0.0204(10) 0.0282(11) 0.0042(8) 0.0013(8) -0.0031(8)
C24 0.0156(9) 0.0133(9) 0.0149(9) -0.0023(7) 0.0018(7) -0.0008(7)
C25 0.0157(10) 0.0171(9) 0.0192(9) 0.0011(8) 0.0029(7) -0.0004(7)
C26 0.0168(10) 0.0194(10) 0.0169(9) -0.0025(8) -0.0027(8) 0.0019(7)
C27 0.0220(10) 0.0147(9) 0.0132(9) -0.0066(8) 0.0036(7) -0.0025(7)
C28 0.0164(10) 0.0154(9) 0.0205(10) -0.0004(8) 0.0054(8) -0.0012(7)
C29 0.0160(10) 0.0159(9) 0.0163(9) 0.0001(8) -0.0010(7) 0.0002(7)

loop_
_atom_type_symbol
_atom_type_description
_atom_type_scat_dispersion_real
_atom_type_scat_dispersion_imag
_atom_type_scat_source
C C 0.0033 0.0016 'International Tables Vol C Tables 4.2.6.8 and 6.1.1.4'
H H 0.0000 0.0000 'International Tables Vol C Tables 4.2.6.8 and 6.1.1.4'
O O 0.0106 0.0060 'International Tables Vol C Tables 4.2.6.8 and 6.1.1.4'
Br Br -0.2901 2.4595 'International Tables Vol C Tables 4.2.6.8 and 6.1.1.4'

loop_
_geom_angle_atom_site_label_1
_geom_angle_atom_site_label_2
_geom_angle_atom_site_label_3
_geom_angle
O1 C1 C2 126.91(16)
O1 C1 C5 126.30(17)
C2 C1 C5 106.78(15)
C3 C2 C12 130.15(17)
C3 C2 C1 106.79(15)
C12 C2 C1 123.06(15)
C2 C3 C18 128.82(16)
C2 C3 C4 109.77(16)
C18 C3 C4 121.41(15)
C5 C4 C24 127.24(16)
C5 C4 C3 110.06(15)
C24 C4 C3 122.44(15)
C4 C5 C6 130.49(16)
C4 C5 C1 106.56(15)
C6 C5 C1 122.44(15)
C11 C6 C7 118.40(17)
C11 C6 C5 120.93(16)
C7 C6 C5 120.62(16)
C8 C7 C6 120.76(17)
C8 C7 H7 119.6
C6 C7 H7 119.6
C7 C8 C9 120.38(18)
C7 C8 H8 119.8
C9 C8 H8 119.8
C10 C9 C8 119.55(18)
C10 C9 H9 120.2
C8 C9 H9 120.2
C9 C10 C11 120.43(18)
C9 C10 H10 119.8
C11 C10 H10 119.8
C10 C11 C6 120.49(17)
C10 C11 H11 119.8
C6 C11 H11 119.8
C17 C12 C13 118.57(16)
C17 C12 C2 121.74(16)
C13 C12 C2 119.66(16)
C14 C13 C12 120.64(17)
C14 C13 H13 119.7
C12 C13 H13 119.7
C15 C14 C13 120.14(17)
C15 C14 H14 119.9
C13 C14 H14 119.9
C14 C15 C16 119.99(17)
C14 C15 H15 120.0
C16 C15 H15 120.0
C15 C16 C17 119.96(18)
C15 C16 H16 120.0
C17 C16 H16 120.0
C16 C17 C12 120.68(17)
C16 C17 H17 119.7
C12 C17 H17 119.7
C23 C18 C19 118.60(16)
C23 C18 C3 119.83(16)
C19 C18 C3 121.56(16)
C20 C19 C18 121.17(16)
C20 C19 H19 119.4
C18 C19 H19 119.4
C21 C20 C19 118.40(17)
C21 C20 H20 120.8
C19 C20 H20 120.8
C22 C21 C20 121.80(17)
C22 C21 Br1 117.45(13)
C20 C21 Br1 120.75(14)
C21 C22 C23 119.32(17)
C21 C22 H22 120.3
C23 C22 H22 120.3
C22 C23 C18 120.71(17)
C22 C23 H23 119.6
C18 C23 H23 119.6
C29 C24 C25 118.80(16)
C29 C24 C4 121.12(16)
C25 C24 C4 119.98(16)
C26 C25 C24 121.12(17)
C26 C25 H25 119.4
C24 C25 H25 119.4
C27 C26 C25 118.67(17)
C27 C26 H26 120.7
C25 C26 H26 120.7
C26 C27 C28 121.49(16)
C26 C27 Br2 119.80(14)
C28 C27 Br2 118.67(14)
C29 C28 C27 119.46(17)
C29 C28 H28 120.3
C27 C28 H28 120.3
C28 C29 C24 120.42(17)
C28 C29 H29 119.8
C24 C29 H29 119.8

loop_
_geom_bond_atom_site_label_1
_geom_bond_atom_site_label_2
_geom_bond_distance
O1 C1 1.208(2)
Br1 C21 1.9084(17)
Br2 C27 1.9006(17)
C1 C2 1.512(3)
C1 C5 1.514(2)
C2 C3 1.347(2)
C2 C12 1.476(2)
C3 C18 1.477(2)
C3 C4 1.512(2)
C4 C5 1.346(3)
C4 C24 1.478(2)
C5 C6 1.475(3)
C6 C11 1.400(3)
C6 C7 1.401(2)
C7 C8 1.383(3)
C7 H7 0.9500
C8 C9 1.392(3)
C8 H8 0.9500
C9 C10 1.383(3)
C9 H9 0.9500
C10 C11 1.392(3)
C10 H10 0.9500
C11 H11 0.9500
C12 C17 1.396(3)
C12 C13 1.397(3)
C13 C14 1.388(3)
C13 H13 0.9500
C14 C15 1.382(3)
C14 H14 0.9500
C15 C16 1.387(3)
C15 H15 0.9500
C16 C17 1.388(3)
C16 H16 0.9500
C17 H17 0.9500
C18 C23 1.394(3)
C18 C19 1.395(3)
C19 C20 1.388(3)
C19 H19 0.9500
C20 C21 1.382(3)
C20 H20 0.9500
C21 C22 1.376(3)
C22 C23 1.381(3)
C22 H22 0.9500
C23 H23 0.9500
C24 C29 1.395(3)
C24 C25 1.398(2)
C25 C26 1.386(3)
C25 H25 0.9500
C26 C27 1.381(3)
C26 H26 0.9500
C27 C28 1.385(3)
C28 C29 1.384(3)
C28 H28 0.9500
C29 H29 0.9500

loop_
_geom_hbond_atom_site_label_D
_geom_hbond_atom_site_label_H
_geom_hbond_atom_site_label_A
_geom_hbond_site_symmetry_A
_geom_hbond_distance_DH
_geom_hbond_distance_HA
_geom_hbond_distance_DA
_geom_hbond_angle_DHA
_geom_hbond_publ_flag
C28 H28 Br1 1_655 0.95 2.87 3.6920(18) 146.0 yes
C22 H22 Br2 2_745 0.95 2.97 3.6386(19) 128.8 yes
C15 H15 Br1 3_666 0.95 3.03 3.8556(18) 145.9 yes

loop_
_geom_torsion_atom_site_label_1
_geom_torsion_atom_site_label_2
_geom_torsion_atom_site_label_3
_geom_torsion_atom_site_label_4
_geom_torsion
O1 C1 C2 C3 -179.45(18)
C5 C1 C2 C3 1.50(19)
O1 C1 C2 C12 0.1(3)
C5 C1 C2 C12 -178.90(15)
C12 C2 C3 C18 -0.8(3)
C1 C2 C3 C18 178.75(17)
C12 C2 C3 C4 178.56(17)
C1 C2 C3 C4 -1.88(19)
C2 C3 C4 C5 1.7(2)
C18 C3 C4 C5 -178.89(16)
C2 C3 C4 C24 -172.90(16)
C18 C3 C4 C24 6.5(2)
C24 C4 C5 C6 1.8(3)
C3 C4 C5 C6 -172.48(17)
C24 C4 C5 C1 173.62(16)
C3 C4 C5 C1 -0.63(19)
O1 C1 C5 C4 -179.53(18)
C2 C1 C5 C4 -0.47(19)
O1 C1 C5 C6 -6.9(3)
C2 C1 C5 C6 172.18(16)
C4 C5 C6 C11 -147.57(19)
C1 C5 C6 C11 41.7(3)
C4 C5 C6 C7 35.0(3)
C1 C5 C6 C7 -135.76(18)
C11 C6 C7 C8 0.3(3)
C5 C6 C7 C8 177.85(16)
C6 C7 C8 C9 0.2(3)
C7 C8 C9 C10 -0.3(3)
C8 C9 C10 C11 0.0(3)
C9 C10 C11 C6 0.5(3)
C7 C6 C11 C10 -0.7(3)
C5 C6 C11 C10 -178.20(16)
C3 C2 C12 C17 35.5(3)
C1 C2 C12 C17 -144.03(18)
C3 C2 C12 C13 -142.4(2)
C1 C2 C12 C13 38.1(2)
C17 C12 C13 C14 -1.1(3)
C2 C12 C13 C14 176.79(17)
C12 C13 C14 C15 -0.2(3)
C13 C14 C15 C16 1.0(3)
C14 C15 C16 C17 -0.4(3)
C15 C16 C17 C12 -0.9(3)
C13 C12 C17 C16 1.7(3)
C2 C12 C17 C16 -176.19(17)
C2 C3 C18 C23 -126.7(2)
C4 C3 C18 C23 54.0(2)
C2 C3 C18 C19 54.6(3)
C4 C3 C18 C19 -124.71(18)
C23 C18 C19 C20 -0.2(3)
C3 C18 C19 C20 178.54(16)
C18 C19 C20 C21 0.5(3)
C19 C20 C21 C22 -0.5(3)
C19 C20 C21 Br1 -179.71(13)
C20 C21 C22 C23 0.2(3)
Br1 C21 C22 C23 179.40(14)
C21 C22 C23 C18 0.2(3)
C19 C18 C23 C22 -0.2(3)
C3 C18 C23 C22 -178.92(17)
C5 C4 C24 C29 56.6(3)
C3 C4 C24 C29 -129.80(18)
C5 C4 C24 C25 -119.9(2)
C3 C4 C24 C25 53.7(2)
C29 C24 C25 C26 -2.1(3)
C4 C24 C25 C26 174.47(17)
C24 C25 C26 C27 1.1(3)
C25 C26 C27 C28 0.3(3)
C25 C26 C27 Br2 -177.38(13)
C26 C27 C28 C29 -0.8(3)
Br2 C27 C28 C29 176.94(13)
C27 C28 C29 C24 -0.2(3)
C25 C24 C29 C28 1.6(3)
C4 C24 C29 C28 -174.91(16)

loop_
_cod_related_entry_id
_cod_related_entry_database
_cod_related_entry_code
1 ChemSpider 2361359
